data_7109203
loop_
_publ_author_name
'Agnes Kozma'
'Jekaterina Petuskova'
'Christian W. Lehmann'
'Manuel Alcarazo'

_publ_section_title
;
 Synthesis, structure and reactivity of cyclopropenyl-1-ylidene stabilized
 S(II), Se(II) and Te(II) mono- and dications
;
_journal_name_full Chem.Commun.
_journal_page_first 4145
_journal_paper_doi 10.1039/c2cc36225b
_journal_volume 49
_journal_year 2013
_chemical_compound_source dichloromethane,diethylether
_chemical_formula_moiety 'C57 H63 N2 P2 Pt Se, B F4, C H2 Cl2'
_chemical_formula_sum 'C58 H65 B Cl2 F4 N2 P2 Pt Se'
_chemical_formula_weight 1283.82
_chemical_name_systematic
;
?
;
_space_group_crystal_system triclinic
_space_group_IT_number 2
_space_group_name_Hall '-P 1'
_space_group_name_H-M_alt 'P -1'
_symmetry_cell_setting triclinic
_symmetry_Int_Tables_number 2
_symmetry_space_group_name_Hall '-P 1'
_symmetry_space_group_name_H-M 'P -1'
_atom_sites_solution_hydrogens geom
_atom_sites_solution_primary direct
_atom_sites_solution_secondary difmap
_audit_block_code KOZ-KA-089-02
_audit_creation_date 2012-04-16
_audit_creation_method
;
Olex2 1.1
(compiled 2011.11.01 svn.r2039, GUI svn.r3906)
;
_cell_angle_alpha 76.054(4)
_cell_angle_beta 89.013(4)
_cell_angle_gamma 84.580(5)
_cell_formula_units_Z 2
_cell_length_a 10.4351(12)
_cell_length_b 16.4154(16)
_cell_length_c 16.7476(3)
_cell_measurement_reflns_used 103152
_cell_measurement_temperature 100
_cell_measurement_theta_max 35.9997
_cell_measurement_theta_min 2.7119
_cell_volume 2771.7(4)
_computing_cell_refinement 'DENZO (Bruker AXS, 2006)'
_computing_data_collection 'DATCOL (Bruker AXS, 2006)'
_computing_data_reduction 'DENZO (Bruker AXS, 2006)'
_computing_molecular_graphics 'DIAMOND (Crystal Impact GbR, 2005)'
_computing_publication_material
;
O. V. Dolomanov, L. J. Bourhis, R. J. Gildea, J. A. K. Howard and H. Puschmann,
OLEX2: a complete structure solution, refinement and analysis program.
J. Appl. Cryst. (2009). 42, 339-341.
;
_computing_structure_refinement 'SHELXL-97 (Sheldrick, 2008)'
_computing_structure_solution 'SHELXS-97 (Sheldrick, 2008)'
_diffrn_ambient_temperature 100
_diffrn_detector_area_resol_mean 18.02
_diffrn_measured_fraction_theta_full 0.998
_diffrn_measured_fraction_theta_max 0.997
_diffrn_measurement_device_type 'Bruker AXS Enraf-Nonius KappaCCD'
_diffrn_measurement_method 'CCD \f- and \w-scans'
_diffrn_radiation_monochromator graphite
_diffrn_radiation_source '0.2 x 2mm^2^ focus rotating anode'
_diffrn_radiation_type MoK\a
_diffrn_radiation_wavelength 0.71073
_diffrn_reflns_av_R_equivalents 0.0457
_diffrn_reflns_av_unetI/netI 0.0359
_diffrn_reflns_limit_h_max 17
_diffrn_reflns_limit_h_min -17
_diffrn_reflns_limit_k_max 27
_diffrn_reflns_limit_k_min -27
_diffrn_reflns_limit_l_max 27
_diffrn_reflns_limit_l_min -27
_diffrn_reflns_number 96395
_diffrn_reflns_theta_full 27.50
_diffrn_reflns_theta_max 35.98
_diffrn_reflns_theta_min 2.71
_exptl_absorpt_coefficient_mu 3.395
_exptl_absorpt_correction_T_max 0.69167
_exptl_absorpt_correction_T_min 0.52261
_exptl_absorpt_correction_type gaussian
_exptl_absorpt_process_details 'SADABS (Bruker AXS, 2008)'
_exptl_crystal_colour yellow
_exptl_crystal_density_diffrn 1.538
_exptl_crystal_description prism
_exptl_crystal_F_000 1288
_exptl_crystal_size_max 0.22
_exptl_crystal_size_mid 0.12
_exptl_crystal_size_min 0.09
_refine_diff_density_max 0.933
_refine_diff_density_min -2.392
_refine_diff_density_rms 0.125
_refine_ls_extinction_method none
_refine_ls_goodness_of_fit_ref 1.079
_refine_ls_hydrogen_treatment constr
_refine_ls_matrix_type full
_refine_ls_number_parameters 648
_refine_ls_number_reflns 26166
_refine_ls_number_restraints 0
_refine_ls_restrained_S_all 1.079
_refine_ls_R_factor_all 0.0281
_refine_ls_R_factor_gt 0.0235
_refine_ls_shift/su_max 0.006
_refine_ls_shift/su_mean 0.000
_refine_ls_structure_factor_coef Fsqd
_refine_ls_weighting_details 'calc w=1/[\s^2^(Fo^2^)+(0.0238P)^2^+1.0688P] where P=(Fo^2^+2Fc^2^)/3'
_refine_ls_weighting_scheme calc
_refine_ls_wR_factor_gt 0.0567
_refine_ls_wR_factor_ref 0.0587
_reflns_number_gt 24079
_reflns_number_total 26166
_reflns_threshold_expression >2sigma(I)
_cod_data_source_file c2cc36225b.txt
_cod_data_source_block 7747sadabs
_cod_original_sg_symbol_Hall '-p 1'
_cod_original_sg_symbol_H-M P-1
_cod_database_code 7109203

loop_
_space_group_symop_id
_space_group_symop_operation_xyz
1 'x, y, z'
2 '-x, -y, -z'

loop_
_atom_site_label
_atom_site_type_symbol
_atom_site_fract_x
_atom_site_fract_y
_atom_site_fract_z
_atom_site_U_iso_or_equiv
_atom_site_adp_type
_atom_site_occupancy
_atom_site_symmetry_multiplicity
_atom_site_calc_flag
_atom_site_refinement_flags
Pt1 Pt 0.732133(4) 0.265345(3) 0.293276(3) 0.00915(1) Uani 1 1 d .
Se1 Se 0.503413(13) 0.243305(9) 0.270007(9) 0.01437(3) Uani 1 1 d .
P2 P 0.63661(3) 0.35208(2) 0.37369(2) 0.01049(5) Uani 1 1 d .
P1 P 0.94083(3) 0.26771(2) 0.33257(2) 0.01137(5) Uani 1 1 d .
N1 N 0.84283(13) 0.27560(8) 0.05804(7) 0.0156(2) Uani 1 1 d .
N2 N 0.83223(12) 0.05213(7) 0.18245(7) 0.0154(2) Uani 1 1 d .
C4 C 0.80813(17) 0.36425(9) 0.06242(10) 0.0204(3) Uani 1 1 d .
H4 H 0.7817 0.3632 0.1191 0.025 Uiso 1 1 calc R
C11 C 0.77541(17) -0.03261(11) 0.08593(11) 0.0240(3) Uani 1 1 d .
H11A H 0.7602 -0.0808 0.1293 0.036 Uiso 1 1 calc R
H11B H 0.8046 -0.0509 0.0379 0.036 Uiso 1 1 calc R
H11C H 0.6970 0.0036 0.0733 0.036 Uiso 1 1 calc R
C17 C 0.50750(14) 0.18875(11) 0.11651(10) 0.0206(3) Uani 1 1 d .
H17 H 0.5612 0.1423 0.1440 0.025 Uiso 1 1 calc R
C21 C 0.39009(16) 0.32310(12) 0.11272(12) 0.0261(3) Uani 1 1 d .
H21 H 0.3656 0.3672 0.1374 0.031 Uiso 1 1 calc R
C16 C 0.47064(13) 0.25331(10) 0.15496(9) 0.0174(2) Uani 1 1 d .
C18 C 0.46462(17) 0.19297(15) 0.03695(11) 0.0293(4) Uani 1 1 d .
H18 H 0.4899 0.1495 0.0117 0.035 Uiso 1 1 calc R
C20 C 0.34686(19) 0.32626(15) 0.03366(13) 0.0359(5) Uani 1 1 d .
H20 H 0.2922 0.3722 0.0062 0.043 Uiso 1 1 calc R
C19 C 0.38428(18) 0.26191(16) -0.00451(11) 0.0356(5) Uani 1 1 d .
H19 H 0.3558 0.2648 -0.0575 0.043 Uiso 1 1 calc R
C6 C 0.6932(2) 0.40365(11) 0.00649(12) 0.0290(4) Uani 1 1 d .
H6A H 0.7181 0.4098 -0.0499 0.043 Uiso 1 1 calc R
H6B H 0.6652 0.4580 0.0157 0.043 Uiso 1 1 calc R
H6C H 0.6242 0.3679 0.0186 0.043 Uiso 1 1 calc R
C15 C 0.87649(19) 0.01259(11) 0.33218(11) 0.0262(3) Uani 1 1 d .
H15A H 0.9662 0.0111 0.3185 0.039 Uiso 1 1 calc R
H15B H 0.8642 -0.0299 0.3816 0.039 Uiso 1 1 calc R
H15C H 0.8472 0.0671 0.3407 0.039 Uiso 1 1 calc R
C5 C 0.9223(2) 0.41609(12) 0.04404(12) 0.0314(4) Uani 1 1 d .
H5A H 0.9937 0.3879 0.0783 0.047 Uiso 1 1 calc R
H5B H 0.8999 0.4705 0.0548 0.047 Uiso 1 1 calc R
H5C H 0.9456 0.4228 -0.0127 0.047 Uiso 1 1 calc R
C7 C 0.89112(15) 0.25766(10) -0.02036(9) 0.0182(3) Uani 1 1 d .
H7 H 0.8990 0.3124 -0.0587 0.022 Uiso 1 1 calc R
C8 C 0.79519(16) 0.21386(11) -0.05878(10) 0.0225(3) Uani 1 1 d .
H8A H 0.7846 0.1596 -0.0233 0.034 Uiso 1 1 calc R
H8B H 0.8266 0.2070 -0.1112 0.034 Uiso 1 1 calc R
H8C H 0.7138 0.2474 -0.0661 0.034 Uiso 1 1 calc R
C2 C 0.82314(12) 0.21631(8) 0.12500(8) 0.0123(2) Uani 1 1 d .
C3 C 0.81913(12) 0.13496(8) 0.17301(8) 0.0123(2) Uani 1 1 d .
C12 C 1.00555(17) -0.03849(11) 0.13461(12) 0.0252(3) Uani 1 1 d .
H12A H 1.0653 -0.0067 0.1544 0.038 Uiso 1 1 calc R
H12B H 1.0397 -0.0543 0.0863 0.038 Uiso 1 1 calc R
H12C H 0.9921 -0.0883 0.1765 0.038 Uiso 1 1 calc R
C1 C 0.78751(12) 0.20363(8) 0.20680(8) 0.0118(2) Uani 1 1 d .
C13 C 0.80027(15) -0.00410(9) 0.26232(9) 0.0170(2) Uani 1 1 d .
H13 H 0.8251 -0.0623 0.2591 0.020 Uiso 1 1 calc R
C10 C 0.87765(15) 0.01534(9) 0.11337(9) 0.0173(2) Uani 1 1 d .
H10 H 0.8934 0.0624 0.0668 0.021 Uiso 1 1 calc R
C9 C 1.02597(16) 0.21200(12) -0.00895(10) 0.0233(3) Uani 1 1 d .
H9A H 1.0835 0.2469 0.0081 0.035 Uiso 1 1 calc R
H9B H 1.0551 0.2002 -0.0601 0.035 Uiso 1 1 calc R
H9C H 1.0243 0.1601 0.0322 0.035 Uiso 1 1 calc R
C14 C 0.65611(16) 0.00393(11) 0.27843(11) 0.0235(3) Uani 1 1 d .
H14A H 0.6295 0.0600 0.2837 0.035 Uiso 1 1 calc R
H14B H 0.6373 -0.0360 0.3284 0.035 Uiso 1 1 calc R
H14C H 0.6107 -0.0072 0.2334 0.035 Uiso 1 1 calc R
C46 C 0.56551(12) 0.45006(8) 0.30565(8) 0.0133(2) Uani 1 1 d .
C39 C 0.87979(14) 0.17711(9) 0.48664(9) 0.0163(2) Uani 1 1 d .
H39 H 0.8303 0.1497 0.4576 0.020 Uiso 1 1 calc R
C47 C 0.56592(14) 0.45851(9) 0.22042(9) 0.0165(2) Uani 1 1 d .
H47 H 0.5954 0.4128 0.1993 0.020 Uiso 1 1 calc R
C45 C 0.72212(13) 0.35669(9) 0.53135(9) 0.0155(2) Uani 1 1 d .
H45 H 0.6808 0.3080 0.5506 0.019 Uiso 1 1 calc R
C57 C 0.52793(15) 0.21231(9) 0.46655(10) 0.0184(3) Uani 1 1 d .
H57 H 0.5885 0.1815 0.4414 0.022 Uiso 1 1 calc R
C41 C 0.78649(13) 0.46749(9) 0.41939(9) 0.0152(2) Uani 1 1 d .
H41 H 0.7889 0.4928 0.3634 0.018 Uiso 1 1 calc R
C44 C 0.78321(15) 0.39186(11) 0.58663(9) 0.0199(3) Uani 1 1 d .
H44 H 0.7829 0.3662 0.6426 0.024 Uiso 1 1 calc R
C23 C 1.09862(14) 0.19833(10) 0.22495(10) 0.0190(3) Uani 1 1 d .
H23 H 1.0555 0.2399 0.1840 0.023 Uiso 1 1 calc R
C34 C 0.94944(13) 0.24288(9) 0.44423(8) 0.0135(2) Uani 1 1 d .
C29 C 1.14806(14) 0.36826(10) 0.29835(10) 0.0184(3) Uani 1 1 d .
H29 H 1.1995 0.3203 0.3248 0.022 Uiso 1 1 calc R
C38 C 0.88435(16) 0.15257(10) 0.57215(9) 0.0200(3) Uani 1 1 d .
H38 H 0.8388 0.1084 0.6001 0.024 Uiso 1 1 calc R
C40 C 0.72289(12) 0.39460(8) 0.44692(8) 0.0124(2) Uani 1 1 d .
C53 C 0.42246(14) 0.34553(10) 0.47971(10) 0.0182(3) Uani 1 1 d .
H53 H 0.4110 0.4040 0.4627 0.022 Uiso 1 1 calc R
C27 C 1.13147(15) 0.12947(10) 0.36836(11) 0.0204(3) Uani 1 1 d .
H27 H 1.1105 0.1245 0.4234 0.025 Uiso 1 1 calc R
C37 C 0.95724(15) 0.19433(10) 0.61576(9) 0.0203(3) Uani 1 1 d .
H37 H 0.9597 0.1784 0.6729 0.024 Uiso 1 1 calc R
C36 C 1.02606(15) 0.25954(10) 0.57397(9) 0.0192(3) Uani 1 1 d .
H36 H 1.0744 0.2874 0.6033 0.023 Uiso 1 1 calc R
C32 C 0.99466(17) 0.51221(10) 0.21788(10) 0.0212(3) Uani 1 1 d .
H32 H 0.9437 0.5602 0.1909 0.025 Uiso 1 1 calc R
C35 C 1.02339(13) 0.28377(10) 0.48825(9) 0.0163(2) Uani 1 1 d .
H35 H 1.0708 0.3271 0.4605 0.020 Uiso 1 1 calc R
C51 C 0.52053(14) 0.51992(9) 0.33613(10) 0.0171(2) Uani 1 1 d .
H51 H 0.5197 0.5154 0.3926 0.020 Uiso 1 1 calc R
C52 C 0.51497(12) 0.30025(9) 0.44149(8) 0.0135(2) Uani 1 1 d .
C33 C 0.93920(14) 0.43718(9) 0.25030(9) 0.0164(2) Uani 1 1 d .
H33 H 0.8512 0.4352 0.2444 0.020 Uiso 1 1 calc R
C43 C 0.84420(15) 0.46457(11) 0.55896(10) 0.0206(3) Uani 1 1 d .
H43 H 0.8839 0.4882 0.5962 0.025 Uiso 1 1 calc R
C56 C 0.45116(17) 0.17050(11) 0.52872(11) 0.0265(3) Uani 1 1 d .
H56 H 0.4593 0.1119 0.5442 0.032 Uiso 1 1 calc R
C48 C 0.52262(17) 0.53467(10) 0.16715(10) 0.0228(3) Uani 1 1 d .
H48 H 0.5234 0.5397 0.1106 0.027 Uiso 1 1 calc R
C30 C 1.20317(16) 0.44273(12) 0.26572(11) 0.0234(3) Uani 1 1 d .
H30 H 1.2915 0.4446 0.2702 0.028 Uiso 1 1 calc R
C31 C 1.12627(17) 0.51492(11) 0.22616(10) 0.0237(3) Uani 1 1 d .
H31 H 1.1633 0.5650 0.2053 0.028 Uiso 1 1 calc R
C28 C 1.01467(13) 0.36511(9) 0.29151(8) 0.0139(2) Uani 1 1 d .
C42 C 0.84597(14) 0.50224(10) 0.47519(10) 0.0184(2) Uani 1 1 d .
H42 H 0.8872 0.5510 0.4564 0.022 Uiso 1 1 calc R
C54 C 0.34804(15) 0.30317(11) 0.54289(11) 0.0240(3) Uani 1 1 d .
H54 H 0.2880 0.3335 0.5688 0.029 Uiso 1 1 calc R
C50 C 0.47705(16) 0.59611(10) 0.28224(11) 0.0225(3) Uani 1 1 d .
H50 H 0.4472 0.6422 0.3028 0.027 Uiso 1 1 calc R
C24 C 1.19677(15) 0.14405(12) 0.20379(12) 0.0244(3) Uani 1 1 d .
H24 H 1.2182 0.1489 0.1488 0.029 Uiso 1 1 calc R
C26 C 1.23064(16) 0.07529(11) 0.34672(13) 0.0261(3) Uani 1 1 d .
H26 H 1.2751 0.0343 0.3875 0.031 Uiso 1 1 calc R
C22 C 1.06419(13) 0.19088(9) 0.30741(9) 0.0153(2) Uani 1 1 d .
C55 C 0.36257(17) 0.21581(12) 0.56770(12) 0.0284(4) Uani 1 1 d .
H55 H 0.3129 0.1878 0.6104 0.034 Uiso 1 1 calc R
C25 C 1.26284(15) 0.08252(12) 0.26496(13) 0.0273(4) Uani 1 1 d .
H25 H 1.3286 0.0463 0.2509 0.033 Uiso 1 1 calc R
C49 C 0.47822(17) 0.60325(10) 0.19824(11) 0.0253(3) Uani 1 1 d .
H49 H 0.4492 0.6541 0.1625 0.030 Uiso 1 1 calc R
F1 F 0.17663(12) 0.34770(7) 0.69943(6) 0.0273(2) Uani 1 1 d .
F2 F 0.04191(15) 0.26305(11) 0.78067(8) 0.0479(4) Uani 1 1 d .
F3 F 0.20916(19) 0.30409(13) 0.83628(9) 0.0656(6) Uani 1 1 d .
F4 F 0.2378(2) 0.21038(11) 0.75338(13) 0.0866(8) Uani 1 1 d .
B1 B 0.1684(2) 0.28107(13) 0.76776(12) 0.0267(4) Uani 1 1 d .
Cl1 Cl 0.58428(6) 0.05477(4) 0.88033(3) 0.04045(11) Uani 1 1 d .
Cl2 Cl 0.65867(7) 0.17277(4) 0.73116(4) 0.05054(15) Uani 1 1 d .
C100 C 0.5423(2) 0.15101(14) 0.80904(17) 0.0417(5) Uani 1 1 d .
H10A H 0.5337 0.1962 0.8375 0.050 Uiso 1 1 calc R
H10B H 0.4597 0.1489 0.7843 0.050 Uiso 1 1 calc R

loop_
_atom_site_aniso_label
_atom_site_aniso_U_11
_atom_site_aniso_U_22
_atom_site_aniso_U_33
_atom_site_aniso_U_23
_atom_site_aniso_U_13
_atom_site_aniso_U_12
Pt1 0.00846(2) 0.00992(2) 0.00906(2) -0.00237(1) 0.00122(1) -0.00087(1)
Se1 0.01039(5) 0.01798(6) 0.01582(6) -0.00544(5) 0.00126(4) -0.00342(4)
P2 0.00950(12) 0.01105(13) 0.01079(13) -0.00261(10) 0.00184(10) -0.00057(10)
P1 0.00899(12) 0.01325(14) 0.01236(13) -0.00413(11) 0.00072(10) -0.00083(10)
N1 0.0222(5) 0.0130(5) 0.0119(5) -0.0027(4) 0.0048(4) -0.0038(4)
N2 0.0209(5) 0.0111(5) 0.0139(5) -0.0032(4) 0.0050(4) -0.0004(4)
C4 0.0311(8) 0.0135(6) 0.0169(6) -0.0029(5) 0.0059(5) -0.0059(5)
C11 0.0282(8) 0.0249(7) 0.0214(7) -0.0106(6) 0.0009(6) -0.0021(6)
C17 0.0152(6) 0.0308(8) 0.0166(6) -0.0064(6) -0.0005(5) -0.0038(5)
C21 0.0195(7) 0.0252(8) 0.0294(8) 0.0020(6) -0.0051(6) -0.0026(6)
C16 0.0129(5) 0.0223(6) 0.0160(6) -0.0012(5) -0.0013(4) -0.0048(5)
C18 0.0214(7) 0.0520(12) 0.0178(7) -0.0123(7) 0.0009(5) -0.0100(7)
C20 0.0250(8) 0.0440(11) 0.0288(9) 0.0127(8) -0.0119(7) -0.0072(8)
C19 0.0245(8) 0.0626(14) 0.0168(7) 0.0009(8) -0.0051(6) -0.0149(8)
C6 0.0358(9) 0.0205(7) 0.0271(8) -0.0015(6) 0.0021(7) 0.0041(7)
C15 0.0384(9) 0.0182(7) 0.0199(7) -0.0010(5) -0.0071(6) 0.0000(6)
C5 0.0452(11) 0.0264(8) 0.0261(8) -0.0070(7) 0.0075(7) -0.0206(8)
C7 0.0233(6) 0.0194(6) 0.0117(5) -0.0028(5) 0.0052(5) -0.0042(5)
C8 0.0253(7) 0.0260(7) 0.0179(6) -0.0093(6) -0.0023(5) -0.0002(6)
C2 0.0120(5) 0.0120(5) 0.0131(5) -0.0027(4) 0.0017(4) -0.0033(4)
C3 0.0118(5) 0.0128(5) 0.0122(5) -0.0030(4) 0.0020(4) -0.0010(4)
C12 0.0225(7) 0.0244(7) 0.0305(8) -0.0129(6) 0.0050(6) 0.0037(6)
C1 0.0111(5) 0.0123(5) 0.0115(5) -0.0022(4) 0.0008(4) -0.0010(4)
C13 0.0238(6) 0.0122(5) 0.0137(5) -0.0012(4) 0.0026(5) -0.0003(5)
C10 0.0219(6) 0.0141(6) 0.0161(6) -0.0051(4) 0.0054(5) -0.0002(5)
C9 0.0194(6) 0.0319(8) 0.0198(7) -0.0080(6) 0.0076(5) -0.0057(6)
C14 0.0245(7) 0.0203(7) 0.0232(7) -0.0007(5) 0.0085(6) -0.0035(6)
C46 0.0118(5) 0.0119(5) 0.0152(5) -0.0013(4) 0.0010(4) -0.0002(4)
C39 0.0166(5) 0.0157(6) 0.0160(6) -0.0029(5) -0.0006(4) -0.0015(4)
C47 0.0164(5) 0.0160(6) 0.0154(6) -0.0009(4) 0.0009(4) -0.0007(4)
C45 0.0148(5) 0.0186(6) 0.0131(5) -0.0040(4) 0.0016(4) -0.0006(4)
C57 0.0187(6) 0.0156(6) 0.0195(6) -0.0020(5) 0.0070(5) -0.0009(5)
C41 0.0144(5) 0.0153(6) 0.0165(6) -0.0052(4) 0.0020(4) -0.0016(4)
C44 0.0177(6) 0.0297(8) 0.0133(6) -0.0077(5) 0.0009(5) -0.0003(5)
C23 0.0128(5) 0.0250(7) 0.0221(7) -0.0111(5) 0.0032(5) -0.0024(5)
C34 0.0122(5) 0.0160(5) 0.0122(5) -0.0036(4) -0.0001(4) 0.0005(4)
C29 0.0140(5) 0.0239(7) 0.0192(6) -0.0078(5) 0.0034(5) -0.0056(5)
C38 0.0227(6) 0.0186(6) 0.0162(6) 0.0005(5) 0.0004(5) -0.0019(5)
C40 0.0122(5) 0.0137(5) 0.0119(5) -0.0047(4) 0.0013(4) -0.0001(4)
C53 0.0142(5) 0.0172(6) 0.0225(7) -0.0041(5) 0.0067(5) -0.0005(5)
C27 0.0161(6) 0.0196(6) 0.0254(7) -0.0067(5) -0.0002(5) 0.0033(5)
C37 0.0211(6) 0.0233(7) 0.0141(6) -0.0012(5) -0.0016(5) 0.0012(5)
C36 0.0178(6) 0.0250(7) 0.0152(6) -0.0059(5) -0.0028(5) -0.0009(5)
C32 0.0280(7) 0.0173(6) 0.0184(6) -0.0039(5) 0.0047(5) -0.0056(5)
C35 0.0145(5) 0.0197(6) 0.0155(6) -0.0055(5) -0.0002(4) -0.0018(5)
C51 0.0168(6) 0.0140(6) 0.0198(6) -0.0039(5) 0.0022(5) 0.0010(4)
C52 0.0110(5) 0.0149(5) 0.0142(5) -0.0028(4) 0.0030(4) -0.0017(4)
C33 0.0171(6) 0.0167(6) 0.0161(6) -0.0048(5) 0.0030(5) -0.0032(5)
C43 0.0175(6) 0.0277(7) 0.0207(6) -0.0142(6) -0.0008(5) -0.0011(5)
C56 0.0258(7) 0.0183(7) 0.0299(8) 0.0037(6) 0.0131(6) -0.0015(6)
C48 0.0256(7) 0.0204(7) 0.0183(6) 0.0020(5) -0.0013(5) 0.0017(6)
C30 0.0184(6) 0.0315(8) 0.0245(7) -0.0111(6) 0.0059(5) -0.0122(6)
C31 0.0297(8) 0.0260(7) 0.0188(7) -0.0079(6) 0.0075(6) -0.0150(6)
C28 0.0129(5) 0.0167(6) 0.0136(5) -0.0058(4) 0.0030(4) -0.0034(4)
C42 0.0161(6) 0.0187(6) 0.0229(7) -0.0097(5) 0.0003(5) -0.0032(5)
C54 0.0180(6) 0.0252(7) 0.0262(7) -0.0025(6) 0.0120(6) -0.0003(5)
C50 0.0218(7) 0.0152(6) 0.0280(8) -0.0026(5) 0.0029(6) 0.0036(5)
C24 0.0141(6) 0.0335(8) 0.0315(8) -0.0198(7) 0.0063(5) -0.0025(6)
C26 0.0174(6) 0.0215(7) 0.0394(10) -0.0097(7) -0.0017(6) 0.0053(5)
C22 0.0100(5) 0.0179(6) 0.0199(6) -0.0085(5) 0.0013(4) -0.0006(4)
C55 0.0239(7) 0.0257(8) 0.0292(8) 0.0044(6) 0.0156(6) -0.0012(6)
C25 0.0142(6) 0.0273(8) 0.0457(10) -0.0207(8) 0.0042(6) 0.0016(5)
C49 0.0263(7) 0.0169(6) 0.0269(8) 0.0034(6) -0.0006(6) 0.0045(6)
F1 0.0421(6) 0.0213(5) 0.0175(4) -0.0016(4) 0.0034(4) -0.0063(4)
F2 0.0474(8) 0.0677(10) 0.0292(6) -0.0032(6) 0.0037(6) -0.0316(7)
F3 0.0811(12) 0.0882(13) 0.0246(6) 0.0104(7) -0.0242(7) -0.0516(10)
F4 0.1062(17) 0.0390(9) 0.0860(14) 0.0217(9) 0.0490(12) 0.0343(10)
B1 0.0321(9) 0.0259(9) 0.0191(8) 0.0012(7) 0.0020(7) -0.0050(7)
Cl1 0.0449(3) 0.0510(3) 0.0300(2) -0.0138(2) 0.0039(2) -0.0176(2)
Cl2 0.0578(4) 0.0443(3) 0.0430(3) -0.0025(2) 0.0173(3) 0.0043(3)
C100 0.0415(11) 0.0322(10) 0.0570(14) -0.0209(10) 0.0155(10) -0.0087(9)

loop_
_atom_type_symbol
_atom_type_description
_atom_type_scat_dispersion_real
_atom_type_scat_dispersion_imag
_atom_type_scat_source
C C 0.0033 0.0016 'International Tables Vol C Tables 4.2.6.8 and 6.1.1.4'
H H 0.0000 0.0000 'International Tables Vol C Tables 4.2.6.8 and 6.1.1.4'
B B 0.0013 0.0007 'International Tables Vol C Tables 4.2.6.8 and 6.1.1.4'
Cl Cl 0.1484 0.1585 'International Tables Vol C Tables 4.2.6.8 and 6.1.1.4'
F F 0.0171 0.0103 'International Tables Vol C Tables 4.2.6.8 and 6.1.1.4'
N N 0.0061 0.0033 'International Tables Vol C Tables 4.2.6.8 and 6.1.1.4'
P P 0.1023 0.0942 'International Tables Vol C Tables 4.2.6.8 and 6.1.1.4'
Pt Pt -1.7033 8.3905 'International Tables Vol C Tables 4.2.6.8 and 6.1.1.4'
Se Se -0.0929 2.2259 'International Tables Vol C Tables 4.2.6.8 and 6.1.1.4'

loop_
_exptl_crystal_face_index_h
_exptl_crystal_face_index_k
_exptl_crystal_face_index_l
_exptl_crystal_face_perp_dist
0.00 -1.00 0.00 0.0600
0.00 1.00 0.00 0.0600
-2.00 0.00 1.00 0.0400
-1.00 0.00 1.00 0.0500
1.00 -1.00 -5.00 0.1100
-1.00 -1.00 -3.00 0.1100
2.00 1.00 2.00 0.1400
4.00 -1.00 -6.00 0.1600

loop_
_geom_angle_atom_site_label_1
_geom_angle_atom_site_label_2
_geom_angle_atom_site_label_3
_geom_angle
P2 Pt1 Se1 82.586(11)
P1 Pt1 Se1 170.826(10)
P1 Pt1 P2 97.112(13)
C1 Pt1 Se1 89.57(4)
C1 Pt1 P2 168.24(4)
C1 Pt1 P1 92.02(4)
C16 Se1 Pt1 110.88(4)
C46 P2 Pt1 108.79(5)
C46 P2 C40 100.36(6)
C40 P2 Pt1 124.89(4)
C52 P2 Pt1 111.51(5)
C52 P2 C46 110.53(6)
C52 P2 C40 99.81(6)
C34 P1 Pt1 108.92(5)
C34 P1 C28 108.94(7)
C34 P1 C22 102.22(6)
C28 P1 Pt1 116.33(5)
C28 P1 C22 100.49(6)
C22 P1 Pt1 118.71(5)
C7 N1 C4 119.51(12)
C2 N1 C4 116.80(12)
C2 N1 C7 123.63(12)
C3 N2 C13 119.93(12)
C3 N2 C10 120.29(12)
C10 N2 C13 119.77(11)
N1 C4 H4 107.4
N1 C4 C6 110.84(14)
N1 C4 C5 111.67(14)
C6 C4 H4 107.4
C5 C4 H4 107.4
C5 C4 C6 112.00(15)
H11A C11 H11B 109.5
H11A C11 H11C 109.5
H11B C11 H11C 109.5
C10 C11 H11A 109.5
C10 C11 H11B 109.5
C10 C11 H11C 109.5
C16 C17 H17 119.7
C16 C17 C18 120.53(16)
C18 C17 H17 119.7
C16 C21 H21 120.1
C20 C21 H21 120.1
C20 C21 C16 119.83(19)
C17 C16 Se1 122.35(11)
C17 C16 C21 119.14(15)
C21 C16 Se1 117.79(13)
C17 C18 H18 119.9
C19 C18 C17 120.19(19)
C19 C18 H18 119.9
C21 C20 H20 119.6
C19 C20 C21 120.79(18)
C19 C20 H20 119.6
C18 C19 H19 120.2
C20 C19 C18 119.51(17)
C20 C19 H19 120.2
C4 C6 H6A 109.5
C4 C6 H6B 109.5
C4 C6 H6C 109.5
H6A C6 H6B 109.5
H6A C6 H6C 109.5
H6B C6 H6C 109.5
H15A C15 H15B 109.5
H15A C15 H15C 109.5
H15B C15 H15C 109.5
C13 C15 H15A 109.5
C13 C15 H15B 109.5
C13 C15 H15C 109.5
C4 C5 H5A 109.5
C4 C5 H5B 109.5
C4 C5 H5C 109.5
H5A C5 H5B 109.5
H5A C5 H5C 109.5
H5B C5 H5C 109.5
N1 C7 H7 106.5
N1 C7 C8 111.74(13)
N1 C7 C9 110.68(13)
C8 C7 H7 106.5
C8 C7 C9 114.29(14)
C9 C7 H7 106.5
C7 C8 H8A 109.5
C7 C8 H8B 109.5
C7 C8 H8C 109.5
H8A C8 H8B 109.5
H8A C8 H8C 109.5
H8B C8 H8C 109.5
N1 C2 C3 156.80(13)
N1 C2 C1 143.02(13)
C1 C2 C3 60.17(9)
N2 C3 C2 151.39(13)
N2 C3 C1 148.76(13)
C2 C3 C1 59.85(9)
H12A C12 H12B 109.5
H12A C12 H12C 109.5
H12B C12 H12C 109.5
C10 C12 H12A 109.5
C10 C12 H12B 109.5
C10 C12 H12C 109.5
C2 C1 Pt1 142.44(10)
C2 C1 C3 59.98(9)
C3 C1 Pt1 157.58(10)
N2 C13 C15 111.05(13)
N2 C13 H13 107.7
N2 C13 C14 111.13(12)
C15 C13 H13 107.7
C15 C13 C14 111.45(14)
C14 C13 H13 107.7
N2 C10 C11 111.63(12)
N2 C10 C12 111.00(13)
N2 C10 H10 107.1
C11 C10 C12 112.47(13)
C11 C10 H10 107.1
C12 C10 H10 107.1
C7 C9 H9A 109.5
C7 C9 H9B 109.5
C7 C9 H9C 109.5
H9A C9 H9B 109.5
H9A C9 H9C 109.5
H9B C9 H9C 109.5
C13 C14 H14A 109.5
C13 C14 H14B 109.5
C13 C14 H14C 109.5
H14A C14 H14B 109.5
H14A C14 H14C 109.5
H14B C14 H14C 109.5
C47 C46 P2 119.52(10)
C47 C46 C51 118.69(13)
C51 C46 P2 121.55(11)
C34 C39 H39 119.9
C38 C39 H39 119.9
C38 C39 C34 120.26(14)
C46 C47 H47 119.7
C48 C47 C46 120.59(14)
C48 C47 H47 119.7
C44 C45 H45 119.9
C44 C45 C40 120.11(14)
C40 C45 H45 119.9
C52 C57 H57 119.7
C56 C57 H57 119.7
C56 C57 C52 120.52(14)
C40 C41 H41 119.8
C42 C41 H41 119.8
C42 C41 C40 120.34(14)
C45 C44 H44 119.7
C43 C44 C45 120.53(14)
C43 C44 H44 119.7
C24 C23 H23 119.7
C24 C23 C22 120.53(16)
C22 C23 H23 119.7
C39 C34 P1 116.71(11)
C35 C34 P1 123.70(11)
C35 C34 C39 119.57(13)
C30 C29 H29 119.9
C30 C29 C28 120.17(15)
C28 C29 H29 119.9
C39 C38 H38 120.1
C39 C38 C37 119.86(14)
C37 C38 H38 120.1
C45 C40 P2 120.74(11)
C41 C40 P2 120.28(10)
C41 C40 C45 118.94(13)
C52 C53 H53 120.0
C54 C53 H53 120.0
C54 C53 C52 120.08(14)
C26 C27 H27 120.0
C22 C27 H27 120.0
C22 C27 C26 120.06(16)
C38 C37 H37 120.0
C36 C37 C38 120.01(14)
C36 C37 H37 120.0
C37 C36 H36 119.8
C37 C36 C35 120.49(15)
C35 C36 H36 119.8
C33 C32 H32 120.2
C31 C32 H32 120.2
C31 C32 C33 119.70(15)
C34 C35 H35 120.1
C36 C35 C34 119.80(14)
C36 C35 H35 120.1
C46 C51 H51 119.8
C50 C51 C46 120.37(14)
C50 C51 H51 119.8
C57 C52 P2 118.35(10)
C57 C52 C53 118.91(13)
C53 C52 P2 121.87(11)
C32 C33 H33 119.7
C28 C33 C32 120.57(14)
C28 C33 H33 119.7
C44 C43 H43 120.2
C44 C43 C42 119.65(14)
C42 C43 H43 120.2
C57 C56 H56 119.9
C55 C56 C57 120.18(15)
C55 C56 H56 119.9
C47 C48 H48 120.0
C49 C48 C47 120.07(15)
C49 C48 H48 120.0
C29 C30 H30 120.0
C29 C30 C31 120.09(15)
C31 C30 H30 120.0
C32 C31 C30 120.25(15)
C32 C31 H31 119.9
C30 C31 H31 119.9
C29 C28 P1 120.86(11)
C33 C28 P1 119.91(11)
C33 C28 C29 119.20(13)
C41 C42 C43 120.43(14)
C41 C42 H42 119.8
C43 C42 H42 119.8
C53 C54 H54 119.8
C53 C54 C55 120.46(14)
C55 C54 H54 119.8
C51 C50 H50 119.9
C49 C50 C51 120.11(15)
C49 C50 H50 119.9
C23 C24 H24 120.0
C23 C24 C25 119.95(16)
C25 C24 H24 120.0
C27 C26 H26 119.8
C25 C26 C27 120.32(16)
C25 C26 H26 119.8
C23 C22 P1 118.81(11)
C27 C22 P1 121.85(11)
C27 C22 C23 119.15(13)
C56 C55 C54 119.82(15)
C56 C55 H55 120.1
C54 C55 H55 120.1
C24 C25 H25 120.0
C26 C25 C24 119.98(14)
C26 C25 H25 120.0
C48 C49 H49 119.9
C50 C49 C48 120.18(14)
C50 C49 H49 119.9
F2 B1 F1 110.07(17)
F3 B1 F1 109.09(17)
F3 B1 F2 107.44(17)
F3 B1 F4 113.5(2)
F4 B1 F1 109.07(17)
F4 B1 F2 107.6(2)
Cl1 C100 Cl2 111.64(13)
Cl1 C100 H10A 109.3
Cl1 C100 H10B 109.3
Cl2 C100 H10A 109.3
Cl2 C100 H10B 109.3
H10A C100 H10B 108.0

loop_
_geom_bond_atom_site_label_1
_geom_bond_atom_site_label_2
_geom_bond_distance
Pt1 Se1 2.4985(3)
Pt1 P2 2.3333(4)
Pt1 P1 2.2924(4)
Pt1 C1 2.0064(13)
Se1 C16 1.9277(15)
P2 C46 1.8319(13)
P2 C40 1.8361(14)
P2 C52 1.8203(13)
P1 C34 1.8173(14)
P1 C28 1.8186(14)
P1 C22 1.8319(14)
N1 C4 1.4848(19)
N1 C7 1.4833(18)
N1 C2 1.3232(17)
N2 C3 1.3246(18)
N2 C13 1.4833(18)
N2 C10 1.4802(18)
C4 H4 0.9800
C4 C6 1.528(3)
C4 C5 1.513(2)
C11 H11A 0.9600
C11 H11B 0.9600
C11 H11C 0.9600
C11 C10 1.523(2)
C17 H17 0.9300
C17 C16 1.389(2)
C17 C18 1.397(2)
C21 H21 0.9300
C21 C16 1.403(2)
C21 C20 1.394(3)
C18 H18 0.9300
C18 C19 1.388(3)
C20 H20 0.9300
C20 C19 1.384(4)
C19 H19 0.9300
C6 H6A 0.9600
C6 H6B 0.9600
C6 H6C 0.9600
C15 H15A 0.9600
C15 H15B 0.9600
C15 H15C 0.9600
C15 C13 1.518(2)
C5 H5A 0.9600
C5 H5B 0.9600
C5 H5C 0.9600
C7 H7 0.9800
C7 C8 1.521(2)
C7 C9 1.523(2)
C8 H8A 0.9600
C8 H8B 0.9600
C8 H8C 0.9600
C2 C3 1.3869(19)
C2 C1 1.3849(18)
C3 C1 1.3894(19)
C12 H12A 0.9600
C12 H12B 0.9600
C12 H12C 0.9600
C12 C10 1.527(2)
C13 H13 0.9800
C13 C14 1.523(2)
C10 H10 0.9800
C9 H9A 0.9600
C9 H9B 0.9600
C9 H9C 0.9600
C14 H14A 0.9600
C14 H14B 0.9600
C14 H14C 0.9600
C46 C47 1.400(2)
C46 C51 1.403(2)
C39 H39 0.9300
C39 C34 1.400(2)
C39 C38 1.391(2)
C47 H47 0.9300
C47 C48 1.390(2)
C45 H45 0.9300
C45 C44 1.395(2)
C45 C40 1.4011(19)
C57 H57 0.9300
C57 C52 1.397(2)
C57 C56 1.388(2)
C41 H41 0.9300
C41 C40 1.399(2)
C41 C42 1.388(2)
C44 H44 0.9300
C44 C43 1.382(2)
C23 H23 0.9300
C23 C24 1.391(2)
C23 C22 1.400(2)
C34 C35 1.395(2)
C29 H29 0.9300
C29 C30 1.387(2)
C29 C28 1.405(2)
C38 H38 0.9300
C38 C37 1.393(2)
C53 H53 0.9300
C53 C52 1.4022(19)
C53 C54 1.388(2)
C27 H27 0.9300
C27 C26 1.401(2)
C27 C22 1.395(2)
C37 H37 0.9300
C37 C36 1.385(2)
C36 H36 0.9300
C36 C35 1.394(2)
C32 H32 0.9300
C32 C33 1.396(2)
C32 C31 1.389(2)
C35 H35 0.9300
C51 H51 0.9300
C51 C50 1.395(2)
C33 H33 0.9300
C33 C28 1.395(2)
C43 H43 0.9300
C43 C42 1.391(2)
C56 H56 0.9300
C56 C55 1.385(2)
C48 H48 0.9300
C48 C49 1.389(2)
C30 H30 0.9300
C30 C31 1.395(3)
C31 H31 0.9300
C42 H42 0.9300
C54 H54 0.9300
C54 C55 1.388(2)
C50 H50 0.9300
C50 C49 1.383(3)
C24 H24 0.9300
C24 C25 1.392(3)
C26 H26 0.9300
C26 C25 1.384(3)
C55 H55 0.9300
C25 H25 0.9300
C49 H49 0.9300
F1 B1 1.387(2)
F2 B1 1.382(3)
F3 B1 1.377(3)
F4 B1 1.378(3)
Cl1 C100 1.758(3)
Cl2 C100 1.762(2)
C100 H10A 0.9700
C100 H10B 0.9700

loop_
_geom_torsion_atom_site_label_1
_geom_torsion_atom_site_label_2
_geom_torsion_atom_site_label_3
_geom_torsion_atom_site_label_4
_geom_torsion
Pt1 Se1 C16 C17 78.63(13)
Pt1 Se1 C16 C21 -111.13(12)
Pt1 P2 C46 C47 5.27(12)
Pt1 P2 C46 C51 -169.07(10)
Pt1 P2 C40 C45 -99.66(11)
Pt1 P2 C40 C41 82.79(11)
Pt1 P2 C52 C57 27.50(13)
Pt1 P2 C52 C53 -163.34(11)
Pt1 P1 C34 C39 42.60(11)
Pt1 P1 C34 C35 -139.28(11)
Pt1 P1 C28 C29 -167.59(10)
Pt1 P1 C28 C33 10.34(13)
Pt1 P1 C22 C23 69.11(13)
Pt1 P1 C22 C27 -115.94(12)
Se1 Pt1 P2 C46 -75.09(5)
Se1 Pt1 P2 C40 166.95(5)
Se1 Pt1 P2 C52 47.07(5)
Se1 Pt1 P1 C34 -37.34(8)
Se1 Pt1 P1 C28 -160.88(6)
Se1 Pt1 P1 C22 78.94(8)
Se1 Pt1 C1 C2 99.69(16)
Se1 Pt1 C1 C3 -79.7(3)
P2 Pt1 Se1 C16 133.54(5)
P2 Pt1 P1 C34 50.19(5)
P2 Pt1 P1 C28 -73.35(5)
P2 Pt1 P1 C22 166.47(6)
P2 Pt1 C1 C2 51.7(3)
P2 Pt1 C1 C3 -127.7(2)
P2 C46 C47 C48 -174.47(12)
P2 C46 C51 C50 174.46(12)
P1 Pt1 Se1 C16 -137.75(8)
P1 Pt1 P2 C46 114.15(5)
P1 Pt1 P2 C40 -3.81(6)
P1 Pt1 P2 C52 -123.68(5)
P1 Pt1 C1 C2 -89.35(16)
P1 Pt1 C1 C3 91.2(3)
P1 C34 C35 C36 -178.85(11)
N1 C2 C3 N2 -3.2(5)
N1 C2 C3 C1 178.1(4)
N1 C2 C1 Pt1 1.5(3)
N1 C2 C1 C3 -178.8(2)
N2 C3 C1 Pt1 0.8(5)
N2 C3 C1 C2 -178.8(3)
C4 N1 C7 C8 -111.44(16)
C4 N1 C7 C9 119.96(15)
C4 N1 C2 C3 176.0(3)
C4 N1 C2 C1 -6.8(3)
C17 C18 C19 C20 -0.1(3)
C21 C20 C19 C18 0.8(3)
C16 C17 C18 C19 -0.1(3)
C16 C21 C20 C19 -1.2(3)
C18 C17 C16 Se1 169.86(13)
C18 C17 C16 C21 -0.3(2)
C20 C21 C16 Se1 -169.68(14)
C20 C21 C16 C17 0.9(2)
C7 N1 C4 C6 65.06(18)
C7 N1 C4 C5 -60.56(19)
C7 N1 C2 C3 -1.2(4)
C7 N1 C2 C1 176.11(17)
C2 N1 C4 C6 -112.20(15)
C2 N1 C4 C5 122.18(15)
C2 N1 C7 C8 65.62(19)
C2 N1 C7 C9 -62.98(19)
C2 C3 C1 Pt1 179.6(3)
C3 N2 C13 C15 -56.15(18)
C3 N2 C13 C14 68.52(18)
C3 N2 C10 C11 -116.42(15)
C3 N2 C10 C12 117.24(15)
C3 C2 C1 Pt1 -179.74(18)
C1 Pt1 Se1 C16 -37.67(6)
C1 Pt1 P2 C46 -26.56(19)
C1 Pt1 P2 C40 -144.52(19)
C1 Pt1 P2 C52 95.60(19)
C1 Pt1 P1 C34 -137.23(6)
C1 Pt1 P1 C28 99.23(6)
C1 Pt1 P1 C22 -20.94(7)
C1 C2 C3 N2 178.7(3)
C13 N2 C3 C2 -176.0(2)
C13 N2 C3 C1 1.9(3)
C13 N2 C10 C11 63.08(18)
C13 N2 C10 C12 -63.27(18)
C10 N2 C3 C2 3.5(3)
C10 N2 C3 C1 -178.6(2)
C10 N2 C13 C15 124.36(15)
C10 N2 C13 C14 -110.98(15)
C46 P2 C40 C45 138.55(11)
C46 P2 C40 C41 -39.00(12)
C46 P2 C52 C57 148.66(12)
C46 P2 C52 C53 -42.18(14)
C46 C47 C48 C49 -0.1(2)
C46 C51 C50 C49 -0.1(2)
C39 C34 C35 C36 -0.8(2)
C39 C38 C37 C36 -0.7(2)
C47 C46 C51 C50 0.1(2)
C47 C48 C49 C50 0.1(3)
C45 C44 C43 C42 -0.8(2)
C57 C56 C55 C54 1.8(3)
C44 C45 C40 P2 -177.12(11)
C44 C45 C40 C41 0.5(2)
C44 C43 C42 C41 0.3(2)
C23 C24 C25 C26 0.1(3)
C34 P1 C28 C29 68.88(13)
C34 P1 C28 C33 -113.19(12)
C34 P1 C22 C23 -171.10(12)
C34 P1 C22 C27 3.86(14)
C34 C39 C38 C37 0.8(2)
C29 C30 C31 C32 -1.2(2)
C38 C39 C34 P1 178.13(11)
C38 C39 C34 C35 -0.1(2)
C38 C37 C36 C35 -0.2(2)
C40 P2 C46 C47 137.83(12)
C40 P2 C46 C51 -36.50(13)
C40 P2 C52 C57 -106.29(13)
C40 P2 C52 C53 62.87(13)
C40 C45 C44 C43 0.5(2)
C40 C41 C42 C43 0.7(2)
C53 C54 C55 C56 -0.5(3)
C27 C26 C25 C24 0.2(3)
C37 C36 C35 C34 0.9(2)
C32 C33 C28 P1 -179.49(12)
C32 C33 C28 C29 -1.5(2)
C51 C46 C47 C48 0.0(2)
C51 C50 C49 C48 0.0(3)
C52 P2 C46 C47 -117.49(12)
C52 P2 C46 C51 68.18(13)
C52 P2 C40 C45 25.39(12)
C52 P2 C40 C41 -152.17(11)
C52 C57 C56 C55 -1.3(3)
C52 C53 C54 C55 -1.3(3)
C33 C32 C31 C30 0.8(2)
C56 C57 C52 P2 168.98(14)
C56 C57 C52 C53 -0.5(2)
C30 C29 C28 P1 179.12(12)
C30 C29 C28 C33 1.2(2)
C31 C32 C33 C28 0.5(2)
C28 P1 C34 C39 170.44(10)
C28 P1 C34 C35 -11.44(14)
C28 P1 C22 C23 -58.90(13)
C28 P1 C22 C27 116.06(13)
C28 C29 C30 C31 0.2(2)
C42 C41 C40 P2 176.57(11)
C42 C41 C40 C45 -1.0(2)
C54 C53 C52 P2 -167.31(13)
C54 C53 C52 C57 1.8(2)
C24 C23 C22 P1 176.48(12)
C24 C23 C22 C27 1.4(2)
C26 C27 C22 P1 -175.99(13)
C26 C27 C22 C23 -1.0(2)
C22 P1 C34 C39 -83.83(11)
C22 P1 C34 C35 94.29(13)
C22 P1 C28 C29 -38.04(13)
C22 P1 C28 C33 139.89(12)
C22 C23 C24 C25 -0.9(2)
C22 C27 C26 C25 0.3(3)
